data_7206596
loop_
_publ_author_name
'Gao, Qian'
'Xie, Ya-Bo'
'Thorstad, Melissa'
'Sun, Ji-Hong'
'Cui, Yue'
'Zhou, Hong-Cai'

_publ_section_title
;
 Two azido-bridged copper(ii) coordination polymers with
 isonicotinate-N-oxide and picolinate-N-oxide acting as co-ligands
;
_journal_issue 22
_journal_name_full CrystEngComm
_journal_page_first 6787
_journal_paper_doi 10.1039/c0ce00914h
_journal_volume 13
_journal_year 2011
_chemical_formula_sum 'C12 H12 Cl0 Cu3 N14 O8'
_chemical_formula_weight 670.98
_chemical_name_systematic
;
?
;
_space_group_IT_number 2
_symmetry_space_group_name_Hall '-P 1'
_symmetry_space_group_name_H-M 'P -1'
_atom_sites_solution_hydrogens geom
_atom_sites_solution_primary direct
_atom_sites_solution_secondary difmap
_audit_creation_method SHELXL-97
_cell_angle_alpha 108.461(5)
_cell_angle_beta 94.233(5)
_cell_angle_gamma 110.179(3)
_cell_formula_units_Z 1
_cell_length_a 6.5724(15)
_cell_length_b 8.922(2)
_cell_length_c 10.621(4)
_cell_measurement_temperature 296(2)
_cell_volume 542.6(3)
_computing_structure_refinement 'SHELXL-97 (Sheldrick, 1997)'
_computing_structure_solution 'SHELXS-97 (Sheldrick, 1990)'
_diffrn_ambient_temperature 296(2)
_diffrn_measured_fraction_theta_full 0.991
_diffrn_measured_fraction_theta_max 0.991
_diffrn_radiation_monochromator graphite
_diffrn_radiation_source 'fine-focus sealed tube'
_diffrn_radiation_type MoK\a
_diffrn_radiation_wavelength 0.71073
_diffrn_reflns_av_R_equivalents 0.0103
_diffrn_reflns_av_sigmaI/netI 0.0191
_diffrn_reflns_limit_h_max 4
_diffrn_reflns_limit_h_min -7
_diffrn_reflns_limit_k_max 10
_diffrn_reflns_limit_k_min -10
_diffrn_reflns_limit_l_max 12
_diffrn_reflns_limit_l_min -12
_diffrn_reflns_number 2772
_diffrn_reflns_theta_full 25.00
_diffrn_reflns_theta_max 25.00
_diffrn_reflns_theta_min 2.07
_exptl_absorpt_coefficient_mu 2.989
_exptl_absorpt_correction_T_max 0.5340
_exptl_absorpt_correction_T_min 0.4675
_exptl_absorpt_correction_type multi-scan
_exptl_crystal_density_diffrn 2.053
_exptl_crystal_density_method 'not measured'
_exptl_crystal_F_000 333
_exptl_crystal_size_max 0.30
_exptl_crystal_size_mid 0.24
_exptl_crystal_size_min 0.24
_refine_diff_density_max 0.309
_refine_diff_density_min -0.483
_refine_diff_density_rms 0.085
_refine_ls_extinction_method none
_refine_ls_goodness_of_fit_ref 1.087
_refine_ls_hydrogen_treatment mixed
_refine_ls_matrix_type full
_refine_ls_number_parameters 177
_refine_ls_number_reflns 1890
_refine_ls_number_restraints 2
_refine_ls_restrained_S_all 1.086
_refine_ls_R_factor_all 0.0243
_refine_ls_R_factor_gt 0.0224
_refine_ls_shift/su_max 0.000
_refine_ls_shift/su_mean 0.000
_refine_ls_structure_factor_coef Fsqd
_refine_ls_weighting_details 'calc w=1/[\s^2^(Fo^2^)+(0.0368P)^2^+0.1980P] where P=(Fo^2^+2Fc^2^)/3'
_refine_ls_weighting_scheme calc
_refine_ls_wR_factor_gt 0.0611
_refine_ls_wR_factor_ref 0.0620
_reflns_number_gt 1761
_reflns_number_total 1890
_reflns_threshold_expression >2sigma(I)
_cod_data_source_file c0ce00914h.txt
_cod_data_source_block 1
_cod_depositor_comments
;
The following automatic conversions were performed:

'_exptl_absorpt_correction_type' value 'Multi-scan' changed to
'multi-scan' according to
/home/saulius/struct/CIF-dictionaries/cif_core.dic dictionary named
'cif_core.dic' version 2.4.1 from 2010-06-29.

Automatic conversion script
Id: cif_fix_values 1715 2011-07-08 13:25:40Z adriana 
;
_cod_database_code 7206596

loop_
_symmetry_equiv_pos_as_xyz
'x, y, z'
'-x, -y, -z'

loop_
_atom_site_label
_atom_site_type_symbol
_atom_site_fract_x
_atom_site_fract_y
_atom_site_fract_z
_atom_site_U_iso_or_equiv
_atom_site_adp_type
_atom_site_occupancy
_atom_site_symmetry_multiplicity
_atom_site_calc_flag
_atom_site_refinement_flags
Cu1 Cu 0.5000 0.5000 0.5000 0.02598(12) Uani 1 2 d S
Cu2 Cu 0.42494(4) 0.80625(3) 0.45366(2) 0.02466(11) Uani 1 1 d .
O4 O 0.7671(3) 0.7800(2) 0.50225(17) 0.0332(4) Uani 1 1 d D
N1 N 0.2947(3) 0.6246(2) 0.52664(19) 0.0261(4) Uani 1 1 d .
N2 N 0.2230(3) 0.6548(2) 0.6306(2) 0.0298(4) Uani 1 1 d .
N3 N 0.1525(4) 0.6810(3) 0.7260(3) 0.0485(6) Uani 1 1 d .
N4 N 0.4702(4) 1.0053(2) 0.61955(19) 0.0305(4) Uani 1 1 d .
N5 N 0.5480(3) 1.0280(2) 0.7347(2) 0.0281(4) Uani 1 1 d .
N6 N 0.6157(4) 1.0512(3) 0.8437(2) 0.0433(6) Uani 1 1 d .
N7 N 0.1055(3) 0.2010(2) -0.19123(18) 0.0299(4) Uani 1 1 d .
C1 C 0.3501(4) 0.4897(3) 0.2309(2) 0.0241(5) Uani 1 1 d .
C2 C 0.2701(4) 0.3885(3) 0.0810(2) 0.0230(4) Uani 1 1 d .
C3 C 0.2247(4) 0.4651(3) -0.0058(2) 0.0252(5) Uani 1 1 d .
H3 H 0.2496 0.5811 0.0277 0.030 Uiso 1 1 calc R
C4 C 0.1426(4) 0.3698(3) -0.1417(2) 0.0287(5) Uani 1 1 d .
H4 H 0.1122 0.4217 -0.2000 0.034 Uiso 1 1 calc R
C5 C 0.1574(4) 0.1261(3) -0.1092(2) 0.0337(5) Uani 1 1 d .
H5 H 0.1377 0.0113 -0.1452 0.040 Uiso 1 1 calc R
C6 C 0.2391(4) 0.2168(3) 0.0268(2) 0.0303(5) Uani 1 1 d .
H6 H 0.2737 0.1636 0.0828 0.036 Uiso 1 1 calc R
O1 O 0.3517(3) 0.6388(2) 0.26975(15) 0.0327(4) Uani 1 1 d .
O2 O 0.4084(3) 0.4185(2) 0.30224(15) 0.0319(4) Uani 1 1 d .
O3 O 0.0165(3) 0.1116(2) -0.32056(16) 0.0441(5) Uani 1 1 d .
H4B H 0.833(5) 0.866(3) 0.575(2) 0.064(10) Uiso 1 1 d D
H4C H 0.821(5) 0.798(4) 0.436(2) 0.054(10) Uiso 1 1 d D

loop_
_atom_site_aniso_label
_atom_site_aniso_U_11
_atom_site_aniso_U_22
_atom_site_aniso_U_33
_atom_site_aniso_U_23
_atom_site_aniso_U_13
_atom_site_aniso_U_12
Cu1 0.0377(2) 0.0245(2) 0.0174(2) 0.00537(16) 0.00141(16) 0.01693(18)
Cu2 0.03625(18) 0.01544(16) 0.01824(16) 0.00375(11) 0.00134(12) 0.00839(12)
O4 0.0360(10) 0.0280(9) 0.0255(9) 0.0068(8) 0.0036(8) 0.0039(8)
N1 0.0332(10) 0.0216(9) 0.0242(10) 0.0084(8) 0.0063(8) 0.0115(8)
N2 0.0319(11) 0.0222(10) 0.0330(12) 0.0102(8) 0.0041(9) 0.0084(8)
N3 0.0553(15) 0.0520(15) 0.0429(14) 0.0186(12) 0.0251(12) 0.0223(12)
N4 0.0482(12) 0.0206(10) 0.0192(10) 0.0057(8) 0.0002(9) 0.0122(9)
N5 0.0363(11) 0.0206(10) 0.0285(12) 0.0083(8) 0.0081(9) 0.0128(8)
N6 0.0569(15) 0.0478(14) 0.0256(12) 0.0158(10) 0.0025(11) 0.0198(12)
N7 0.0269(10) 0.0319(11) 0.0178(9) 0.0020(8) 0.0050(8) 0.0027(8)
C1 0.0244(11) 0.0225(11) 0.0199(11) 0.0039(9) 0.0013(9) 0.0067(9)
C2 0.0220(10) 0.0228(11) 0.0197(11) 0.0039(9) 0.0030(9) 0.0071(9)
C3 0.0247(11) 0.0235(11) 0.0241(11) 0.0061(9) 0.0033(9) 0.0083(9)
C4 0.0290(12) 0.0333(13) 0.0224(11) 0.0105(10) 0.0026(9) 0.0107(10)
C5 0.0411(14) 0.0221(12) 0.0298(13) 0.0023(10) 0.0086(11) 0.0091(10)
C6 0.0384(13) 0.0247(12) 0.0270(12) 0.0082(10) 0.0046(10) 0.0129(10)
O1 0.0528(11) 0.0187(8) 0.0199(8) 0.0030(6) -0.0017(7) 0.0116(7)
O2 0.0467(10) 0.0305(9) 0.0197(8) 0.0048(7) -0.0002(7) 0.0217(8)
O3 0.0492(11) 0.0412(10) 0.0146(8) -0.0015(7) 0.0025(8) -0.0028(9)

loop_
_atom_type_symbol
_atom_type_description
_atom_type_scat_dispersion_real
_atom_type_scat_dispersion_imag
_atom_type_scat_source
C C 0.0033 0.0016 'International Tables Vol C Tables 4.2.6.8 and 6.1.1.4'
Cl Cl 0.1484 0.1585 'International Tables Vol C Tables 4.2.6.8 and 6.1.1.4'
Cu Cu 0.3201 1.2651 'International Tables Vol C Tables 4.2.6.8 and 6.1.1.4'
N N 0.0061 0.0033 'International Tables Vol C Tables 4.2.6.8 and 6.1.1.4'
O O 0.0106 0.0060 'International Tables Vol C Tables 4.2.6.8 and 6.1.1.4'
H H 0.0000 0.0000 'International Tables Vol C Tables 4.2.6.8 and 6.1.1.4'

loop_
_geom_angle_atom_site_label_1
_geom_angle_atom_site_label_2
_geom_angle_atom_site_label_3
_geom_angle
_geom_angle_site_symmetry_1
_geom_angle_site_symmetry_3
O2 Cu1 O2 180 . 2_666
O2 Cu1 N1 88.70(7) . 2_666
O2 Cu1 N1 91.30(7) 2_666 2_666
O2 Cu1 N1 91.30(7) . .
O2 Cu1 N1 88.70(7) 2_666 .
N1 Cu1 N1 180.00(11) 2_666 .
O1 Cu2 N1 91.83(8) . .
O1 Cu2 N4 166.47(7) . .
N1 Cu2 N4 97.56(8) . .
O1 Cu2 N4 89.21(7) . 2_676
N1 Cu2 N4 174.41(8) . 2_676
N4 Cu2 N4 80.53(9) . 2_676
O1 Cu2 O4 92.21(7) . .
N1 Cu2 O4 86.72(7) . .
N4 Cu2 O4 98.00(8) . .
N4 Cu2 O4 98.73(8) 2_676 .
O1 Cu2 Cu2 128.63(5) . 2_676
N1 Cu2 Cu2 137.86(6) . 2_676
N4 Cu2 Cu2 40.54(5) . 2_676
N4 Cu2 Cu2 39.99(6) 2_676 2_676
O4 Cu2 Cu2 101.00(4) . 2_676
Cu2 O4 H4B 102(2) . .
Cu2 O4 H4C 99(2) . .
H4B O4 H4C 110(3) . .
N2 N1 Cu2 120.86(15) . .
N2 N1 Cu1 120.98(15) . .
Cu2 N1 Cu1 102.92(9) . .
N3 N2 N1 178.7(3) . .
N5 N4 Cu2 126.69(16) . .
N5 N4 Cu2 120.51(16) . 2_676
Cu2 N4 Cu2 99.47(9) . 2_676
N6 N5 N4 177.8(2) . .
O3 N7 C5 120.7(2) . .
O3 N7 C4 118.9(2) . .
C5 N7 C4 120.4(2) . .
O2 C1 O1 127.3(2) . .
O2 C1 C2 117.28(19) . .
O1 C1 C2 115.41(19) . .
C3 C2 C6 118.5(2) . .
C3 C2 C1 120.3(2) . .
C6 C2 C1 121.2(2) . .
C4 C3 C2 119.9(2) . .
C4 C3 H3 120.0 . .
C2 C3 H3 120.0 . .
N7 C4 C3 120.4(2) . .
N7 C4 H4 119.8 . .
C3 C4 H4 119.8 . .
N7 C5 C6 120.7(2) . .
N7 C5 H5 119.6 . .
C6 C5 H5 119.6 . .
C5 C6 C2 119.9(2) . .
C5 C6 H6 120.1 . .
C2 C6 H6 120.1 . .
C1 O1 Cu2 128.86(15) . .
C1 O2 Cu1 129.39(14) . .

loop_
_geom_bond_atom_site_label_1
_geom_bond_atom_site_label_2
_geom_bond_distance
_geom_bond_site_symmetry_2
Cu1 O2 1.9614(17) .
Cu1 O2 1.9614(17) 2_666
Cu1 N1 2.0072(19) 2_666
Cu1 N1 2.0072(19) .
Cu2 O1 1.9483(17) .
Cu2 N1 1.9740(18) .
Cu2 N4 1.981(2) .
Cu2 N4 2.0035(19) 2_676
Cu2 O4 2.376(2) .
Cu2 Cu2 3.0403(9) 2_676
O4 H4B 0.848(10) .
O4 H4C 0.843(10) .
N1 N2 1.220(3) .
N2 N3 1.137(3) .
N4 N5 1.216(3) .
N4 Cu2 2.0035(19) 2_676
N5 N6 1.136(3) .
N7 O3 1.316(2) .
N7 C5 1.343(3) .
N7 C4 1.353(3) .
C1 O2 1.246(3) .
C1 O1 1.258(3) .
C1 C2 1.505(3) .
C2 C3 1.380(3) .
C2 C6 1.389(3) .
C3 C4 1.375(3) .
C3 H3 0.9300 .
C4 H4 0.9300 .
C5 C6 1.370(3) .
C5 H5 0.9300 .
C6 H6 0.9300 .

loop_
_geom_hbond_atom_site_label_D
_geom_hbond_atom_site_label_H
_geom_hbond_atom_site_label_A
_geom_hbond_distance_DH
_geom_hbond_distance_HA
_geom_hbond_distance_DA
_geom_hbond_angle_DHA
_geom_hbond_site_symmetry_A
O4 H4B O3 0.848(10) 1.982(18) 2.767(2) 153(3) 1_666
O4 H4C O3 0.843(10) 1.878(13) 2.706(2) 167(3) 2_665
O4 H4C N7 0.843(10) 2.685(13) 3.508(3) 166(3) 2_665

loop_
_geom_torsion_atom_site_label_1
_geom_torsion_atom_site_label_2
_geom_torsion_atom_site_label_3
_geom_torsion_atom_site_label_4
_geom_torsion
_geom_torsion_site_symmetry_1
_geom_torsion_site_symmetry_4
O1 Cu2 N1 N2 -153.85(19) . .
N4 Cu2 N1 N2 16.4(2) . .
N4 Cu2 N1 N2 -53.2(8) 2_676 .
O4 Cu2 N1 N2 114.04(18) . .
Cu2 Cu2 N1 N2 11.2(2) 2_676 .
O1 Cu2 N1 Cu1 67.38(9) . .
N4 Cu2 N1 Cu1 -122.39(9) . .
N4 Cu2 N1 Cu1 168.0(7) 2_676 .
O4 Cu2 N1 Cu1 -24.74(8) . .
Cu2 Cu2 N1 Cu1 -127.53(6) 2_676 .
O2 Cu1 N1 N2 154.76(18) . .
O2 Cu1 N1 N2 -25.24(18) 2_666 .
N1 Cu1 N1 N2 70(31) 2_666 .
O2 Cu1 N1 Cu2 -66.52(9) . .
O2 Cu1 N1 Cu2 113.48(9) 2_666 .
N1 Cu1 N1 Cu2 -152(31) 2_666 .
Cu2 N1 N2 N3 113(11) . .
Cu1 N1 N2 N3 -116(11) . .
O1 Cu2 N4 N5 178.9(3) . .
N1 Cu2 N4 N5 45.3(2) . .
N4 Cu2 N4 N5 -140.0(3) 2_676 .
O4 Cu2 N4 N5 -42.4(2) . .
Cu2 Cu2 N4 N5 -140.0(3) 2_676 .
O1 Cu2 N4 Cu2 -41.1(4) . 2_676
N1 Cu2 N4 Cu2 -174.69(9) . 2_676
N4 Cu2 N4 Cu2 0.0 2_676 2_676
O4 Cu2 N4 Cu2 97.58(8) . 2_676
Cu2 N4 N5 N6 -139(6) . .
Cu2 N4 N5 N6 89(6) 2_676 .
O2 C1 C2 C3 -173.3(2) . .
O1 C1 C2 C3 6.1(3) . .
O2 C1 C2 C6 7.1(3) . .
O1 C1 C2 C6 -173.5(2) . .
C6 C2 C3 C4 2.5(3) . .
C1 C2 C3 C4 -177.16(19) . .
O3 N7 C4 C3 176.6(2) . .
C5 N7 C4 C3 -2.9(3) . .
C2 C3 C4 N7 0.1(3) . .
O3 N7 C5 C6 -176.5(2) . .
C4 N7 C5 C6 3.0(4) . .
N7 C5 C6 C2 -0.4(4) . .
C3 C2 C6 C5 -2.3(4) . .
C1 C2 C6 C5 177.3(2) . .
O2 C1 O1 Cu2 -4.6(4) . .
C2 C1 O1 Cu2 176.00(14) . .
N1 Cu2 O1 C1 -34.8(2) . .
N4 Cu2 O1 C1 -168.9(3) . .
N4 Cu2 O1 C1 150.6(2) 2_676 .
O4 Cu2 O1 C1 51.9(2) . .
Cu2 Cu2 O1 C1 157.92(17) 2_676 .
O1 C1 O2 Cu1 5.6(4) . .
C2 C1 O2 Cu1 -175.01(14) . .
O2 Cu1 O2 C1 175(100) 2_666 .
N1 Cu1 O2 C1 -147.4(2) 2_666 .
N1 Cu1 O2 C1 32.6(2) . .
